data_4070752
loop_
_publ_author_name
'Xu, Bao-Hua'
'Tao, Jing-Cong'
'Li, Yi-Zhi'
'Li, Shu-Hua'
'Yan, Hong'

_publ_section_title
;
 Metal-Induced B&#x2212;H Bond Activation: Addition of Methyl Acetylene
 Monocarboxylate to CpCo Half-Sandwich Complexes Containing a Chelating
 1,2-Dicarba-closo-dodecaborane-1,2-dichalcogenolate Ligand
;
_journal_issue 3
_journal_name_full Organometallics
_journal_page_first 334
_journal_paper_doi 10.1021/om7009864
_journal_volume 27
_journal_year 2008
_chemical_formula_moiety 'C15 H23 B10 Co O4 S2'
_chemical_formula_sum 'C15 H23 B10 Co O4 S2'
_chemical_formula_weight 498.50
_chemical_melting_point 197
_chemical_name_systematic
; 
 ? 
;
_space_group_IT_number 14
_symmetry_cell_setting monoclinic
_symmetry_space_group_name_Hall '-P 2ybc'
_symmetry_space_group_name_H-M 'P 1 21/c 1'
_atom_sites_solution_hydrogens geom
_atom_sites_solution_primary direct
_atom_sites_solution_secondary difmap
_audit_creation_method SHELXL-97
_cell_angle_alpha 90.00
_cell_angle_beta 93.859(2)
_cell_angle_gamma 90.00
_cell_formula_units_Z 12
_cell_length_a 26.917(3)
_cell_length_b 19.900(2)
_cell_length_c 13.2375(15)
_cell_measurement_reflns_used 1318
_cell_measurement_temperature 153(2)
_cell_measurement_theta_max 33.566
_cell_measurement_theta_min 4.549
_cell_volume 7074.6(13)
_computing_cell_refinement SMART
_computing_data_collection 'SMART (Bruker, 2000)'
_computing_data_reduction 'SAINT (Bruker, 2000)'
_computing_molecular_graphics SHELXTL
_computing_publication_material SHELXTL
_computing_structure_refinement SHELXTL
_computing_structure_solution 'SHELXTL (Bruker, 2000)'
_diffrn_ambient_temperature 153(2)
_diffrn_measured_fraction_theta_full 0.996
_diffrn_measured_fraction_theta_max 0.996
_diffrn_measurement_device_type 'Bruker Smart Apex CCD'
_diffrn_measurement_method 'phi and omega scans'
_diffrn_radiation_monochromator graphite
_diffrn_radiation_source 'fine-focus sealed tube'
_diffrn_radiation_type MoK\a
_diffrn_radiation_wavelength 0.71073
_diffrn_reflns_av_R_equivalents 0.0475
_diffrn_reflns_av_sigmaI/netI 0.0789
_diffrn_reflns_limit_h_max 33
_diffrn_reflns_limit_h_min -29
_diffrn_reflns_limit_k_max 24
_diffrn_reflns_limit_k_min -18
_diffrn_reflns_limit_l_max 16
_diffrn_reflns_limit_l_min -15
_diffrn_reflns_number 38588
_diffrn_reflns_theta_full 26.00
_diffrn_reflns_theta_max 26.00
_diffrn_reflns_theta_min 1.52
_exptl_absorpt_coefficient_mu 0.926
_exptl_absorpt_correction_T_max 0.8084
_exptl_absorpt_correction_T_min 0.7687
_exptl_absorpt_correction_type multi-scan
_exptl_absorpt_process_details 'SADABS; Bruker, 2000'
_exptl_crystal_colour red
_exptl_crystal_density_diffrn 1.404
_exptl_crystal_density_method 'not measured'
_exptl_crystal_description slab
_exptl_crystal_F_000 3048
_exptl_crystal_size_max 0.30
_exptl_crystal_size_mid 0.26
_exptl_crystal_size_min 0.24
_refine_diff_density_max 0.307
_refine_diff_density_min -0.827
_refine_diff_density_rms 0.078
_refine_ls_extinction_method none
_refine_ls_goodness_of_fit_ref 1.063
_refine_ls_hydrogen_treatment constr
_refine_ls_matrix_type fullcycle
_refine_ls_number_parameters 871
_refine_ls_number_reflns 13854
_refine_ls_number_restraints 0
_refine_ls_restrained_S_all 1.063
_refine_ls_R_factor_all 0.1117
_refine_ls_R_factor_gt 0.0698
_refine_ls_shift/su_max 0.000
_refine_ls_shift/su_mean 0.000
_refine_ls_structure_factor_coef Fsqd
_refine_ls_weighting_details 'calc w=1/[\s^2^(Fo^2^)+(0.0600P)^2^+1.9900P] where P=(Fo^2^+2Fc^2^)/3'
_refine_ls_weighting_scheme calc
_refine_ls_wR_factor_gt 0.1361
_refine_ls_wR_factor_ref 0.1461
_reflns_number_gt 9091
_reflns_number_total 13854
_reflns_threshold_expression >2sigma(I)
_cod_data_source_file om7009864-file002.cif
_cod_data_source_block 3S
_cod_depositor_comments
;
The following automatic conversions were performed:

'_symmetry_cell_setting' value 'Monoclinic' changed to 'monoclinic'
according to /home/saulius/struct/CIF-dictionaries/cif_core.dic
dictionary named 'cif_core.dic' version 2.4.1 from 2010-06-29.

Automatic conversion script
Id: cif_fix_values 1715 2011-07-08 13:25:40Z adriana 
;
_cod_original_cell_volume 7074.5(14)
_cod_original_sg_symbol_H-M 'P2(1)/c  '
_cod_database_code 4070752

loop_
_symmetry_equiv_pos_as_xyz
'x, y, z'
'-x, y+1/2, -z+1/2'
'-x, -y, -z'
'x, -y-1/2, z-1/2'

loop_
_atom_site_label
_atom_site_type_symbol
_atom_site_fract_x
_atom_site_fract_y
_atom_site_fract_z
_atom_site_U_iso_or_equiv
_atom_site_adp_type
_atom_site_occupancy
_atom_site_symmetry_multiplicity
_atom_site_calc_flag
_atom_site_refinement_flags
B3 B 0.45415(18) 0.2236(3) 0.7496(4) 0.0473(12) Uani 1 1 d .
B4 B 0.46944(19) 0.1529(3) 0.6772(4) 0.0524(13) Uani 1 1 d .
H112 H 0.4862 0.1633 0.6173 0.063 Uiso 1 1 d R
B5 B 0.42774(19) 0.0868(3) 0.6885(4) 0.0525(13) Uani 1 1 d .
H114 H 0.4178 0.0551 0.6364 0.063 Uiso 1 1 d R
B6 B 0.3801(2) 0.1099(3) 0.7703(4) 0.0531(13) Uani 1 1 d .
B7 B 0.5010(2) 0.1690(3) 0.7987(5) 0.0592(14) Uani 1 1 d .
H111 H 0.5347 0.1846 0.8088 0.071 Uiso 1 1 d R
B8 B 0.4860(2) 0.0859(3) 0.7595(4) 0.0544(13) Uani 1 1 d .
H113 H 0.5114 0.0540 0.7460 0.065 Uiso 1 1 d R
B9 B 0.4301(2) 0.0613(3) 0.8194(4) 0.0517(13) Uani 1 1 d .
H109 H 0.4249 0.0156 0.8395 0.062 Uiso 1 1 d R
B10 B 0.4117(2) 0.1291(3) 0.8889(4) 0.0568(14) Uani 1 1 d .
H108 H 0.3923 0.1275 0.9471 0.068 Uiso 1 1 d R
B11 B 0.4535(2) 0.1964(3) 0.8778(4) 0.0566(14) Uani 1 1 d .
H115 H 0.4594 0.2286 0.9312 0.068 Uiso 1 1 d R
B12 B 0.4759(2) 0.1126(3) 0.8853(5) 0.0615(15) Uani 1 1 d .
H110 H 0.4957 0.0964 0.9433 0.074 Uiso 1 1 d R
B13 B 0.21459(18) 0.6752(3) 0.5167(4) 0.0443(11) Uani 1 1 d .
B14 B 0.22108(19) 0.6767(3) 0.6505(4) 0.0479(12) Uani 1 1 d .
H120 H 0.2189 0.7185 0.6863 0.057 Uiso 1 1 d R
B15 B 0.26411(19) 0.6147(3) 0.6957(4) 0.0459(11) Uani 1 1 d .
H119 H 0.2843 0.6233 0.7569 0.055 Uiso 1 1 d R
B16 B 0.2861(2) 0.5696(3) 0.5926(4) 0.0540(13) Uani 1 1 d .
B17 B 0.19169(19) 0.5952(3) 0.4805(4) 0.0495(12) Uani 1 1 d .
H121 H 0.1734 0.5879 0.4167 0.059 Uiso 1 1 d R
B18 B 0.16953(19) 0.6370(3) 0.5863(4) 0.0480(12) Uani 1 1 d .
H116 H 0.1363 0.6545 0.5848 0.058 Uiso 1 1 d R
B19 B 0.19887(18) 0.6003(2) 0.6974(4) 0.0454(11) Uani 1 1 d .
H123 H 0.1825 0.5976 0.7595 0.054 Uiso 1 1 d R
B20 B 0.23833(18) 0.5344(3) 0.6603(4) 0.0501(13) Uani 1 1 d .
H122 H 0.2443 0.4950 0.7012 0.060 Uiso 1 1 d R
B21 B 0.2343(2) 0.5320(3) 0.5253(4) 0.0568(14) Uani 1 1 d .
H118 H 0.2405 0.4942 0.4830 0.068 Uiso 1 1 d R
B22 B 0.1813(2) 0.5489(3) 0.5923(4) 0.0491(12) Uani 1 1 d .
H117 H 0.1539 0.5182 0.5946 0.059 Uiso 1 1 d R
B23 B 0.95186(18) 0.6089(3) 0.6714(4) 0.0513(13) Uani 1 1 d .
B24 B 0.9213(2) 0.6398(3) 0.5576(4) 0.0540(13) Uani 1 1 d .
H106 H 0.9378 0.6418 0.4956 0.065 Uiso 1 1 d R
B25 B 0.87941(18) 0.7067(3) 0.5823(4) 0.0469(12) Uani 1 1 d .
H105 H 0.8738 0.7404 0.5310 0.056 Uiso 1 1 d R
B26 B 0.88184(17) 0.7226(2) 0.7151(4) 0.0434(11) Uani 1 1 d .
B27 B 0.86474(19) 0.6474(3) 0.7769(4) 0.0507(12) Uani 1 1 d .
H107 H 0.8505 0.6507 0.8412 0.061 Uiso 1 1 d R
B28 B 0.9056(2) 0.5819(3) 0.7491(4) 0.0549(14) Uani 1 1 d .
H100 H 0.9113 0.5487 0.8011 0.066 Uiso 1 1 d R
B29 B 0.9007(2) 0.5656(3) 0.6184(5) 0.0585(14) Uani 1 1 d .
H101 H 0.9051 0.5210 0.5931 0.070 Uiso 1 1 d R
B30 B 0.8567(2) 0.6246(3) 0.5613(4) 0.0552(14) Uani 1 1 d .
H104 H 0.8362 0.6134 0.5015 0.066 Uiso 1 1 d R
B31 B 0.83355(19) 0.6718(3) 0.6575(4) 0.0515(13) Uani 1 1 d .
H103 H 0.7997 0.6876 0.6530 0.062 Uiso 1 1 d R
B32 B 0.8467(2) 0.5868(3) 0.6821(4) 0.0547(13) Uani 1 1 d .
H102 H 0.8202 0.5555 0.6905 0.066 Uiso 1 1 d R
C1 C 0.40901(15) 0.1662(2) 0.6890(3) 0.0469(10) Uani 1 1 d .
C2 C 0.39889(15) 0.1928(2) 0.8032(3) 0.0463(10) Uani 1 1 d .
C3 C 0.45446(16) 0.2966(2) 0.7098(3) 0.0526(11) Uani 1 1 d .
H3 H 0.4356 0.3026 0.6490 0.063 Uiso 1 1 calc R
C4 C 0.47644(16) 0.3527(2) 0.7453(4) 0.0521(11) Uani 1 1 d .
H4 H 0.4699 0.3924 0.7099 0.063 Uiso 1 1 calc R
C5 C 0.51058(16) 0.3557(2) 0.8375(3) 0.0488(11) Uani 1 1 d .
C6 C 0.54303(16) 0.4298(2) 0.9640(3) 0.0519(11) Uani 1 1 d .
H6A H 0.5361 0.3984 1.0162 0.078 Uiso 1 1 calc R
H6B H 0.5387 0.4748 0.9881 0.078 Uiso 1 1 calc R
H6C H 0.5767 0.4241 0.9458 0.078 Uiso 1 1 calc R
C7 C 0.32390(17) 0.0946(2) 0.7567(3) 0.0521(11) Uani 1 1 d .
H7 H 0.3043 0.1271 0.7851 0.062 Uiso 1 1 calc R
C8 C 0.29777(16) 0.0450(2) 0.7132(3) 0.0511(11) Uani 1 1 d .
H8 H 0.2633 0.0477 0.7136 0.061 Uiso 1 1 calc R
C9 C 0.31860(15) -0.0148(2) 0.6635(3) 0.0490(11) Uani 1 1 d .
C10 C 0.30250(17) -0.0948(2) 0.5343(4) 0.0602(13) Uani 1 1 d .
H10A H 0.3352 -0.0884 0.5114 0.090 Uiso 1 1 calc R
H10B H 0.2793 -0.1026 0.4772 0.090 Uiso 1 1 calc R
H10C H 0.3026 -0.1328 0.5790 0.090 Uiso 1 1 calc R
C11 C 0.27133(16) 0.6559(2) 0.5848(3) 0.0473(10) Uani 1 1 d .
C12 C 0.25467(16) 0.6097(2) 0.4873(3) 0.0498(11) Uani 1 1 d .
C13 C 0.21372(15) 0.7365(2) 0.4453(3) 0.0484(10) Uani 1 1 d .
H13 H 0.2277 0.7283 0.3841 0.058 Uiso 1 1 calc R
C14 C 0.19659(17) 0.7992(2) 0.4550(4) 0.0560(12) Uani 1 1 d .
H14 H 0.1999 0.8283 0.4009 0.067 Uiso 1 1 calc R
C15 C 0.17336(16) 0.8256(2) 0.5427(4) 0.0528(11) Uani 1 1 d .
C16 C 0.16529(17) 0.9213(2) 0.6434(4) 0.0578(12) Uani 1 1 d .
H16A H 0.1298 0.9258 0.6341 0.087 Uiso 1 1 calc R
H16B H 0.1801 0.9650 0.6521 0.087 Uiso 1 1 calc R
H16C H 0.1736 0.8946 0.7025 0.087 Uiso 1 1 calc R
C17 C 0.34134(17) 0.5443(2) 0.5796(4) 0.0583(12) Uani 1 1 d .
H17 H 0.3517 0.5463 0.5140 0.070 Uiso 1 1 calc R
C18 C 0.37473(19) 0.5207(3) 0.6486(4) 0.0678(15) Uani 1 1 d .
H18 H 0.4047 0.5066 0.6248 0.081 Uiso 1 1 calc R
C19 C 0.37029(17) 0.5139(2) 0.7587(4) 0.0589(13) Uani 1 1 d .
C20 C 0.37172(18) 0.4371(3) 0.8902(4) 0.0616(14) Uani 1 1 d .
H20A H 0.3984 0.4606 0.9267 0.092 Uiso 1 1 calc R
H20B H 0.3763 0.3895 0.8991 0.092 Uiso 1 1 calc R
H20C H 0.3406 0.4502 0.9155 0.092 Uiso 1 1 calc R
C21 C 0.93421(15) 0.6944(2) 0.6536(3) 0.0434(10) Uani 1 1 d .
C22 C 0.92520(16) 0.6611(2) 0.7610(3) 0.0500(11) Uani 1 1 d .
C23 C 0.88292(16) 0.7919(2) 0.7680(3) 0.0485(10) Uani 1 1 d .
H23 H 0.9019 0.7922 0.8293 0.058 Uiso 1 1 calc R
C24 C 0.86258(17) 0.8507(2) 0.7444(4) 0.0552(12) Uani 1 1 d .
H24 H 0.8702 0.8855 0.7897 0.066 Uiso 1 1 calc R
C25 C 0.82944(17) 0.8681(2) 0.6557(4) 0.0524(11) Uani 1 1 d .
C26 C 0.79553(18) 0.9563(2) 0.5564(4) 0.0614(13) Uani 1 1 d .
H26A H 0.8074 0.9398 0.4944 0.092 Uiso 1 1 calc R
H26B H 0.7952 1.0045 0.5553 0.092 Uiso 1 1 calc R
H26C H 0.7624 0.9399 0.5636 0.092 Uiso 1 1 calc R
C27 C 1.00864(17) 0.5936(2) 0.6739(4) 0.0566(12) Uani 1 1 d .
H27 H 1.0255 0.6207 0.6302 0.068 Uiso 1 1 calc R
C28 C 1.03780(16) 0.5508(2) 0.7244(3) 0.0511(11) Uani 1 1 d .
H28 H 1.0715 0.5522 0.7126 0.061 Uiso 1 1 calc R
C29 C 1.02200(19) 0.4988(3) 0.8005(4) 0.0581(12) Uani 1 1 d .
C30 C 1.04599(18) 0.4384(2) 0.9397(4) 0.0590(13) Uani 1 1 d .
H30A H 1.0110 0.4373 0.9500 0.088 Uiso 1 1 calc R
H30B H 1.0645 0.4451 1.0035 0.088 Uiso 1 1 calc R
H30C H 1.0557 0.3966 0.9106 0.088 Uiso 1 1 calc R
C31 C 0.24531(17) 0.2841(2) 0.6717(4) 0.0560(12) Uani 1 1 d .
H31 H 0.2239 0.2618 0.7186 0.067 Uiso 1 1 calc R
C32 C 0.27176(16) 0.3408(2) 0.6908(4) 0.0515(11) Uani 1 1 d .
H32 H 0.2728 0.3666 0.7540 0.062 Uiso 1 1 calc R
C33 C 0.29739(18) 0.3553(2) 0.6097(4) 0.0584(12) Uani 1 1 d .
H33 H 0.3193 0.3942 0.6034 0.070 Uiso 1 1 calc R
C34 C 0.28541(17) 0.3089(2) 0.5349(4) 0.0559(12) Uani 1 1 d .
H34 H 0.2978 0.3084 0.4669 0.067 Uiso 1 1 calc R
C35 C 0.25392(18) 0.2619(2) 0.5737(4) 0.0570(12) Uani 1 1 d .
H35 H 0.2391 0.2226 0.5385 0.068 Uiso 1 1 calc R
C36 C 0.38014(17) 0.6980(2) 0.2905(3) 0.0516(11) Uani 1 1 d .
H36 H 0.3653 0.6858 0.2234 0.062 Uiso 1 1 calc R
C37 C 0.37734(17) 0.7595(2) 0.3364(4) 0.0544(11) Uani 1 1 d .
H37 H 0.3598 0.7989 0.3076 0.065 Uiso 1 1 calc R
C38 C 0.40421(17) 0.7577(2) 0.4254(4) 0.0558(12) Uani 1 1 d .
H38 H 0.4090 0.7953 0.4728 0.067 Uiso 1 1 calc R
C39 C 0.42230(16) 0.6961(3) 0.4395(4) 0.0590(13) Uani 1 1 d .
H39 H 0.4434 0.6811 0.4984 0.071 Uiso 1 1 calc R
C40 C 0.40661(17) 0.6564(3) 0.3567(4) 0.0582(13) Uani 1 1 d .
H40 H 0.4158 0.6095 0.3449 0.070 Uiso 1 1 calc R
C41 C 1.09177(17) 0.7632(2) 0.7819(4) 0.0551(12) Uani 1 1 d .
H41 H 1.1094 0.7443 0.7260 0.066 Uiso 1 1 calc R
C42 C 1.07047(16) 0.8264(2) 0.7840(4) 0.0510(11) Uani 1 1 d .
H42 H 1.0699 0.8598 0.7295 0.061 Uiso 1 1 calc R
C43 C 1.04925(18) 0.8337(2) 0.8757(4) 0.0557(12) Uani 1 1 d .
H43 H 1.0316 0.8735 0.8982 0.067 Uiso 1 1 calc R
C44 C 1.05744(18) 0.7750(2) 0.9302(4) 0.0570(12) Uani 1 1 d .
H44 H 1.0474 0.7663 0.9988 0.068 Uiso 1 1 calc R
C45 C 1.08371(18) 0.7314(3) 0.8722(4) 0.0595(13) Uani 1 1 d .
H45 H 1.0955 0.6865 0.8925 0.071 Uiso 1 1 calc R
Co1 Co 0.31852(2) 0.26533(3) 0.65945(5) 0.04835(16) Uani 1 1 d .
Co2 Co 0.34758(2) 0.68871(3) 0.42392(5) 0.04783(15) Uani 1 1 d .
Co3 Co 1.01786(2) 0.75324(3) 0.80194(5) 0.04942(16) Uani 1 1 d .
O1 O 0.53573(11) 0.31301(16) 0.8753(2) 0.0590(8) Uani 1 1 d .
O2 O 0.50902(11) 0.41809(15) 0.8756(2) 0.0552(8) Uani 1 1 d .
O3 O 0.35698(11) -0.04218(15) 0.6873(2) 0.0572(8) Uani 1 1 d .
O4 O 0.28772(11) -0.03496(15) 0.5881(2) 0.0554(8) Uani 1 1 d .
O5 O 0.14666(11) 0.79962(15) 0.5949(2) 0.0539(8) Uani 1 1 d .
O6 O 0.18394(11) 0.88910(16) 0.5556(2) 0.0574(8) Uani 1 1 d .
O7 O 0.37088(11) 0.56036(15) 0.8175(2) 0.0551(8) Uani 1 1 d .
O8 O 0.37157(11) 0.45324(15) 0.7849(2) 0.0553(8) Uani 1 1 d .
O9 O 0.80522(11) 0.82881(16) 0.6059(2) 0.0542(8) Uani 1 1 d .
O10 O 0.82838(12) 0.93302(16) 0.6418(2) 0.0569(8) Uani 1 1 d .
O11 O 0.98723(12) 0.46448(16) 0.7789(2) 0.0554(8) Uani 1 1 d .
O12 O 1.05640(11) 0.49438(15) 0.8700(3) 0.0549(8) Uani 1 1 d .
S1 S 0.36830(4) 0.20016(6) 0.58910(8) 0.0471(3) Uani 1 1 d .
S2 S 0.35069(4) 0.25300(6) 0.81077(8) 0.0483(3) Uani 1 1 d .
S3 S 0.32234(5) 0.71080(6) 0.56945(9) 0.0537(3) Uani 1 1 d .
S4 S 0.28984(4) 0.61844(6) 0.37918(8) 0.0493(3) Uani 1 1 d .
S5 S 0.98335(4) 0.75501(6) 0.65237(9) 0.0517(3) Uani 1 1 d .
S6 S 0.96676(4) 0.68701(6) 0.86580(8) 0.0481(3) Uani 1 1 d .

loop_
_atom_site_aniso_label
_atom_site_aniso_U_11
_atom_site_aniso_U_22
_atom_site_aniso_U_33
_atom_site_aniso_U_23
_atom_site_aniso_U_13
_atom_site_aniso_U_12
B3 0.037(3) 0.060(3) 0.045(3) 0.002(2) 0.001(2) 0.002(2)
B4 0.047(3) 0.059(3) 0.052(3) -0.003(2) 0.010(2) 0.011(2)
B5 0.048(3) 0.053(3) 0.055(3) -0.023(2) -0.004(2) 0.014(2)
B6 0.059(3) 0.050(3) 0.050(3) -0.003(2) -0.009(2) 0.006(2)
B7 0.047(3) 0.063(3) 0.066(4) 0.009(3) -0.015(3) 0.000(3)
B8 0.054(3) 0.052(3) 0.057(3) -0.009(2) -0.001(2) 0.021(2)
B9 0.058(3) 0.048(3) 0.047(3) -0.004(2) -0.010(2) -0.007(2)
B10 0.066(3) 0.059(3) 0.044(3) 0.008(2) -0.010(3) -0.007(3)
B11 0.058(3) 0.055(3) 0.055(3) 0.009(3) -0.012(3) -0.010(3)
B12 0.054(3) 0.072(4) 0.056(4) -0.005(3) -0.014(3) 0.006(3)
B13 0.049(3) 0.052(3) 0.032(2) 0.004(2) 0.001(2) 0.001(2)
B14 0.055(3) 0.044(3) 0.045(3) -0.006(2) 0.015(2) 0.006(2)
B15 0.056(3) 0.048(3) 0.034(2) 0.006(2) 0.002(2) 0.006(2)
B16 0.055(3) 0.065(4) 0.042(3) -0.001(2) 0.004(2) -0.001(3)
B17 0.054(3) 0.059(3) 0.036(3) -0.015(2) 0.004(2) -0.015(2)
B18 0.047(3) 0.048(3) 0.051(3) -0.011(2) 0.013(2) -0.011(2)
B19 0.053(3) 0.046(3) 0.039(3) -0.008(2) 0.021(2) -0.005(2)
B20 0.048(3) 0.041(3) 0.064(3) 0.004(2) 0.018(2) 0.001(2)
B21 0.056(3) 0.055(3) 0.061(4) -0.021(3) 0.010(3) -0.009(3)
B22 0.055(3) 0.047(3) 0.047(3) -0.008(2) 0.014(2) -0.015(2)
B23 0.044(3) 0.057(3) 0.052(3) 0.021(2) 0.001(2) 0.013(2)
B24 0.062(3) 0.054(3) 0.046(3) 0.008(2) 0.007(2) 0.010(3)
B25 0.053(3) 0.050(3) 0.037(3) -0.009(2) -0.007(2) 0.003(2)
B26 0.039(3) 0.043(3) 0.047(3) -0.003(2) -0.008(2) -0.010(2)
B27 0.048(3) 0.054(3) 0.050(3) 0.017(2) 0.003(2) -0.010(2)
B28 0.061(3) 0.049(3) 0.055(3) 0.020(2) 0.004(3) 0.005(2)
B29 0.060(3) 0.053(3) 0.061(4) 0.003(3) -0.007(3) 0.013(3)
B30 0.073(4) 0.049(3) 0.041(3) -0.006(2) -0.016(3) 0.002(3)
B31 0.040(3) 0.055(3) 0.058(3) -0.003(2) -0.003(2) -0.005(2)
B32 0.055(3) 0.059(3) 0.051(3) -0.004(3) 0.008(2) -0.004(3)
C1 0.036(2) 0.063(3) 0.043(2) -0.009(2) 0.0054(17) 0.0155(19)
C2 0.046(2) 0.047(2) 0.046(2) 0.0010(19) -0.0002(19) -0.0068(19)
C3 0.052(3) 0.058(3) 0.048(3) 0.024(2) 0.006(2) 0.011(2)
C4 0.054(3) 0.051(3) 0.052(3) 0.022(2) 0.009(2) -0.004(2)
C5 0.054(3) 0.038(2) 0.055(3) 0.0159(19) 0.014(2) -0.0126(19)
C6 0.048(2) 0.056(3) 0.052(3) 0.003(2) 0.010(2) -0.014(2)
C7 0.055(3) 0.052(3) 0.050(3) -0.014(2) 0.007(2) 0.004(2)
C8 0.047(2) 0.059(3) 0.049(3) -0.011(2) 0.006(2) -0.013(2)
C9 0.040(2) 0.063(3) 0.044(2) -0.010(2) 0.0029(18) -0.014(2)
C10 0.057(3) 0.057(3) 0.065(3) -0.018(2) -0.014(2) -0.010(2)
C11 0.054(3) 0.060(3) 0.027(2) -0.0031(18) -0.0042(18) -0.005(2)
C12 0.047(2) 0.056(3) 0.046(3) -0.006(2) 0.002(2) -0.009(2)
C13 0.044(2) 0.060(3) 0.041(2) -0.002(2) 0.0019(19) 0.003(2)
C14 0.058(3) 0.060(3) 0.051(3) 0.012(2) 0.009(2) -0.002(2)
C15 0.049(2) 0.049(3) 0.061(3) -0.002(2) 0.014(2) 0.015(2)
C16 0.055(3) 0.057(3) 0.063(3) -0.017(2) 0.012(2) -0.013(2)
C17 0.055(3) 0.057(3) 0.066(3) 0.002(2) 0.021(2) 0.016(2)
C18 0.058(3) 0.061(3) 0.086(4) 0.024(3) 0.013(3) 0.019(2)
C19 0.050(3) 0.059(3) 0.064(3) 0.002(2) -0.024(2) 0.011(2)
C20 0.059(3) 0.063(3) 0.058(3) 0.020(2) -0.029(2) -0.016(2)
C21 0.050(2) 0.048(2) 0.033(2) 0.0081(18) 0.0062(17) -0.0130(19)
C22 0.048(2) 0.055(3) 0.045(3) 0.014(2) -0.0043(19) 0.002(2)
C23 0.047(2) 0.060(3) 0.038(2) -0.014(2) -0.0018(19) -0.006(2)
C24 0.053(3) 0.057(3) 0.057(3) -0.021(2) 0.019(2) -0.008(2)
C25 0.044(2) 0.054(3) 0.060(3) -0.007(2) 0.014(2) -0.006(2)
C26 0.067(3) 0.050(3) 0.064(3) 0.010(2) -0.020(2) 0.014(2)
C27 0.062(3) 0.051(3) 0.058(3) 0.018(2) 0.012(2) 0.015(2)
C28 0.045(2) 0.054(3) 0.055(3) 0.016(2) 0.008(2) 0.016(2)
C29 0.054(3) 0.051(3) 0.068(3) 0.013(2) 0.000(2) 0.022(2)
C30 0.064(3) 0.058(3) 0.057(3) 0.024(2) 0.021(2) 0.017(2)
C31 0.049(3) 0.054(3) 0.066(3) 0.013(2) 0.014(2) 0.012(2)
C32 0.052(3) 0.051(3) 0.050(3) 0.013(2) -0.007(2) -0.006(2)
C33 0.068(3) 0.054(3) 0.053(3) 0.005(2) 0.008(2) -0.006(2)
C34 0.057(3) 0.051(3) 0.059(3) 0.015(2) -0.003(2) 0.008(2)
C35 0.065(3) 0.047(3) 0.055(3) 0.003(2) -0.024(2) 0.002(2)
C36 0.058(3) 0.056(3) 0.039(2) 0.005(2) -0.004(2) -0.017(2)
C37 0.048(3) 0.056(3) 0.061(3) 0.007(2) 0.012(2) 0.003(2)
C38 0.057(3) 0.057(3) 0.055(3) -0.016(2) 0.017(2) -0.014(2)
C39 0.048(3) 0.067(3) 0.060(3) 0.026(3) -0.015(2) -0.010(2)
C40 0.059(3) 0.058(3) 0.060(3) 0.024(2) 0.019(2) 0.003(2)
C41 0.053(3) 0.056(3) 0.057(3) 0.007(2) 0.009(2) 0.008(2)
C42 0.048(2) 0.047(3) 0.058(3) -0.007(2) 0.003(2) -0.002(2)
C43 0.067(3) 0.050(3) 0.050(3) 0.003(2) 0.005(2) -0.018(2)
C44 0.060(3) 0.060(3) 0.049(3) 0.018(2) -0.012(2) 0.003(2)
C45 0.065(3) 0.060(3) 0.050(3) 0.005(2) -0.025(2) -0.004(2)
Co1 0.0477(3) 0.0537(4) 0.0428(3) 0.0024(3) -0.0032(3) -0.0071(3)
Co2 0.0484(3) 0.0512(4) 0.0434(3) 0.0020(3) -0.0005(3) -0.0037(3)
Co3 0.0464(3) 0.0561(4) 0.0456(4) -0.0098(3) 0.0017(3) -0.0142(3)
O1 0.0506(17) 0.066(2) 0.059(2) 0.0009(16) -0.0104(15) 0.0141(16)
O2 0.0568(18) 0.0520(18) 0.0557(19) 0.0075(15) -0.0052(15) -0.0093(15)
O3 0.0557(18) 0.0556(19) 0.058(2) -0.0187(15) -0.0104(15) 0.0055(15)
O4 0.0584(19) 0.0495(18) 0.055(2) -0.0102(15) -0.0195(15) 0.0003(14)
O5 0.0568(18) 0.0544(19) 0.0525(19) -0.0152(15) 0.0173(15) -0.0141(15)
O6 0.0600(19) 0.0573(19) 0.058(2) -0.0142(15) 0.0244(15) -0.0121(15)
O7 0.0552(18) 0.0525(18) 0.056(2) -0.0075(15) -0.0106(15) 0.0112(15)
O8 0.0538(18) 0.0551(19) 0.0552(19) 0.0095(15) -0.0100(15) -0.0097(15)
O9 0.0507(17) 0.0565(19) 0.0523(19) 0.0041(15) -0.0194(14) -0.0067(15)
O10 0.0590(19) 0.056(2) 0.055(2) 0.0104(16) -0.0056(15) -0.0093(16)
O11 0.0553(19) 0.055(2) 0.057(2) 0.0102(15) 0.0093(16) 0.0105(16)
O12 0.0563(18) 0.0480(18) 0.062(2) 0.0168(15) 0.0122(16) 0.0212(15)
S1 0.0505(6) 0.0502(6) 0.0402(6) 0.0044(5) -0.0011(5) -0.0044(5)
S2 0.0513(6) 0.0504(6) 0.0422(6) 0.0065(5) -0.0046(5) -0.0089(5)
S3 0.0612(7) 0.0529(7) 0.0467(6) -0.0117(5) 0.0014(5) -0.0126(5)
S4 0.0566(7) 0.0524(6) 0.0395(6) -0.0114(5) 0.0070(5) -0.0077(5)
S5 0.0546(7) 0.0574(7) 0.0434(6) 0.0050(5) 0.0044(5) -0.0243(5)
S6 0.0507(6) 0.0538(7) 0.0389(6) 0.0119(5) -0.0034(5) -0.0043(5)

loop_
_atom_type_symbol
_atom_type_description
_atom_type_scat_dispersion_real
_atom_type_scat_dispersion_imag
_atom_type_scat_source
C C 0.0033 0.0016 'International Tables Vol C Tables 4.2.6.8 and 6.1.1.4'
H H 0.0000 0.0000 'International Tables Vol C Tables 4.2.6.8 and 6.1.1.4'
B B 0.0013 0.0007 'International Tables Vol C Tables 4.2.6.8 and 6.1.1.4'
O O 0.0106 0.0060 'International Tables Vol C Tables 4.2.6.8 and 6.1.1.4'
S S 0.1246 0.1234 'International Tables Vol C Tables 4.2.6.8 and 6.1.1.4'
Co Co 0.3494 0.9721 'International Tables Vol C Tables 4.2.6.8 and 6.1.1.4'

loop_
_geom_angle_atom_site_label_1
_geom_angle_atom_site_label_2
_geom_angle_atom_site_label_3
_geom_angle
C3 B3 B7 133.4(4)
C3 B3 B4 123.8(4)
B7 B3 B4 61.4(3)
C3 B3 B11 127.7(4)
B7 B3 B11 60.8(3)
B4 B3 B11 107.0(4)
C3 B3 C2 118.6(4)
B7 B3 C2 103.6(4)
B4 B3 C2 99.9(4)
B11 B3 C2 57.3(3)
C3 B3 C1 117.3(4)
B7 B3 C1 102.6(4)
B4 B3 C1 55.4(3)
B11 B3 C1 100.4(3)
C2 B3 C1 54.0(2)
C1 B4 B5 58.2(3)
C1 B4 B8 105.7(4)
B5 B4 B8 60.8(3)
C1 B4 B3 63.8(3)
B5 B4 B3 112.3(4)
B8 B4 B3 109.0(4)
C1 B4 B7 107.0(4)
B5 B4 B7 109.0(4)
B8 B4 B7 59.8(3)
B3 B4 B7 59.0(3)
C1 B4 H112 124.0
B5 B4 H112 125.0
B8 B4 H112 124.1
B3 B4 H112 114.6
B7 B4 H112 118.8
C1 B5 B4 58.6(3)
C1 B5 B8 105.4(4)
B4 B5 B8 60.1(3)
C1 B5 B6 61.5(3)
B4 B5 B6 110.5(4)
B8 B5 B6 109.0(4)
C1 B5 B9 104.8(4)
B4 B5 B9 108.3(4)
B8 B5 B9 60.9(3)
B6 B5 B9 58.2(3)
C1 B5 H114 123.9
B4 B5 H114 125.8
B8 B5 H114 124.7
B6 B5 H114 115.2
B9 B5 H114 119.8
C7 B6 B9 131.3(4)
C7 B6 C1 121.5(4)
B9 B6 C1 102.5(4)
C7 B6 C2 118.4(4)
B9 B6 C2 102.9(4)
C1 B6 C2 55.2(3)
C7 B6 B10 123.7(4)
B9 B6 B10 58.6(3)
C1 B6 B10 101.3(4)
C2 B6 B10 58.0(3)
C7 B6 B5 128.0(4)
B9 B6 B5 61.1(3)
C1 B6 B5 55.5(3)
C2 B6 B5 100.5(4)
B10 B6 B5 105.6(4)
B3 B7 B12 109.7(4)
B3 B7 B8 108.9(4)
B12 B7 B8 60.5(3)
B3 B7 B11 60.3(3)
B12 B7 B11 59.8(3)
B8 B7 B11 107.3(4)
B3 B7 B4 59.6(3)
B12 B7 B4 106.7(4)
B8 B7 B4 59.1(3)
B11 B7 B4 105.4(4)
B3 B7 H111 120.1
B12 B7 H111 120.9
B8 B7 H111 122.5
B11 B7 H111 121.8
B4 B7 H111 124.6
B4 B8 B5 59.1(3)
B4 B8 B7 61.1(3)
B5 B8 B7 108.8(4)
B4 B8 B12 107.7(4)
B5 B8 B12 107.9(4)
B7 B8 B12 59.7(3)
B4 B8 B9 107.0(4)
B5 B8 B9 60.3(3)
B7 B8 B9 107.7(4)
B12 B8 B9 59.4(3)
B4 B8 H113 122.6
B5 B8 H113 121.7
B7 B8 H113 121.3
B12 B8 H113 121.7
B9 B8 H113 121.8
B10 B9 B6 61.5(3)
B10 B9 B12 60.3(3)
B6 B9 B12 110.8(4)
B10 B9 B5 107.4(4)
B6 B9 B5 60.7(3)
B12 B9 B5 106.7(4)
B10 B9 B8 107.3(4)
B6 B9 B8 109.2(4)
B12 B9 B8 59.6(3)
B5 B9 B8 58.7(3)
B10 B9 H109 122.7
B6 B9 H109 120.2
B12 B9 H109 121.1
B5 B9 H109 122.4
B8 B9 H109 121.2
C2 B10 B9 106.1(4)
C2 B10 B11 59.1(3)
B9 B10 B11 110.0(4)
C2 B10 B12 105.9(4)
B9 B10 B12 61.4(3)
B11 B10 B12 60.5(3)
C2 B10 B6 60.8(3)
B9 B10 B6 59.9(3)
B11 B10 B6 111.2(4)
B12 B10 B6 110.4(4)
C2 B10 H108 117.3
B9 B10 H108 126.3
B11 B10 H108 118.6
B12 B10 H108 127.1
B6 B10 H108 116.5
C2 B11 B10 59.3(3)
C2 B11 B12 105.5(4)
B10 B11 B12 59.8(3)
C2 B11 B3 61.8(3)
B10 B11 B3 111.0(4)
B12 B11 B3 108.3(4)
C2 B11 B7 105.6(4)
B10 B11 B7 107.6(4)
B12 B11 B7 59.6(3)
B3 B11 B7 58.9(3)
C2 B11 H115 122.9
B10 B11 H115 121.4
B12 B11 H115 123.3
B3 B11 H115 119.1
B7 B11 H115 123.1
B10 B12 B7 108.4(4)
B10 B12 B11 59.7(3)
B7 B12 B11 60.7(3)
B10 B12 B9 58.3(3)
B7 B12 B9 109.2(4)
B11 B12 B9 106.9(4)
B10 B12 B8 107.0(4)
B7 B12 B8 59.8(3)
B11 B12 B8 107.4(4)
B9 B12 B8 61.1(3)
B10 B12 H110 122.2
B7 B12 H110 121.0
B11 B12 H110 121.9
B9 B12 H110 121.9
B8 B12 H110 122.4
C13 B13 B18 133.3(4)
C13 B13 C12 115.8(4)
B18 B13 C12 104.7(3)
C13 B13 B17 123.8(4)
B18 B13 B17 60.5(3)
C12 B13 B17 58.4(3)
C13 B13 C11 117.6(4)
B18 B13 C11 104.1(3)
C12 B13 C11 55.0(2)
B17 B13 C11 102.5(4)
C13 B13 B14 126.7(4)
B18 B13 B14 60.3(3)
C12 B13 B14 102.4(3)
B17 B13 B14 107.3(3)
C11 B13 B14 57.8(3)
C11 B14 B19 105.6(3)
C11 B14 B18 105.6(3)
B19 B14 B18 60.6(3)
C11 B14 B13 60.9(3)
B19 B14 B13 109.0(4)
B18 B14 B13 59.2(3)
C11 B14 B15 58.7(3)
B19 B14 B15 60.6(3)
B18 B14 B15 109.0(4)
B13 B14 B15 110.2(3)
C11 B14 H120 122.6
B19 B14 H120 122.7
B18 B14 H120 123.6
B13 B14 H120 120.2
B15 B14 H120 119.8
C11 B15 B16 61.1(3)
C11 B15 B14 58.9(3)
B16 B15 B14 109.8(4)
C11 B15 B19 104.9(3)
B16 B15 B19 108.1(4)
B14 B15 B19 59.5(3)
C11 B15 B20 105.6(4)
B16 B15 B20 59.3(3)
B14 B15 B20 107.5(4)
B19 B15 B20 59.7(3)
C11 B15 H119 123.4
B16 B15 H119 122.9
B14 B15 H119 118.7
B19 B15 H119 121.3
B20 B15 H119 124.6
C17 B16 B20 130.5(4)
C17 B16 C11 120.7(4)
B20 B16 C11 104.3(4)
C17 B16 B15 127.5(4)
B20 B16 B15 61.0(3)
C11 B16 B15 57.7(3)
C17 B16 B21 121.5(4)
B20 B16 B21 60.7(3)
C11 B16 B21 102.4(4)
B15 B16 B21 108.0(4)
C17 B16 C12 117.3(4)
B20 B16 C12 104.6(4)
C11 B16 C12 54.6(3)
B15 B16 C12 102.2(4)
B21 B16 C12 58.4(3)
C12 B17 B13 60.5(3)
C12 B17 B18 105.4(3)
B13 B17 B18 59.3(3)
C12 B17 B21 59.2(3)
B13 B17 B21 110.1(4)
B18 B17 B21 108.3(4)
C12 B17 B22 104.7(4)
B13 B17 B22 108.3(3)
B18 B17 B22 60.3(3)
B21 B17 B22 59.4(3)
C12 B17 H121 121.3
B13 B17 H121 121.7
B18 B17 H121 126.0
B21 B17 H121 117.9
B22 B17 H121 123.5
B13 B18 B14 60.5(3)
B13 B18 B17 60.2(3)
B14 B18 B17 107.2(3)
B13 B18 B19 109.2(4)
B14 B18 B19 59.6(3)
B17 B18 B19 107.9(4)
B13 B18 B22 108.9(4)
B14 B18 B22 106.7(4)
B17 B18 B22 60.3(3)
B19 B18 B22 59.4(3)
B13 B18 H116 120.8
B14 B18 H116 123.4
B17 B18 H116 121.3
B19 B18 H116 121.8
B22 B18 H116 121.3
B14 B19 B22 107.6(3)
B14 B19 B20 108.5(3)
B22 B19 B20 59.2(3)
B14 B19 B18 59.8(3)
B22 B19 B18 60.4(3)
B20 B19 B18 108.4(3)
B14 B19 B15 59.9(3)
B22 B19 B15 107.2(3)
B20 B19 B15 60.5(3)
B18 B19 B15 107.9(3)
B14 B19 H123 122.5
B22 B19 H123 121.8
B20 B19 H123 120.8
B18 B19 H123 121.9
B15 B19 H123 122.0
B22 B20 B16 108.5(4)
B22 B20 B19 60.0(3)
B16 B20 B19 108.5(4)
B22 B20 B21 59.8(3)
B16 B20 B21 59.9(3)
B19 B20 B21 107.4(4)
B22 B20 B15 107.3(4)
B16 B20 B15 59.7(3)
B19 B20 B15 59.8(3)
B21 B20 B15 106.4(4)
B22 B20 H122 122.2
B16 B20 H122 120.7
B19 B20 H122 121.8
B21 B20 H122 122.7
B15 B20 H122 122.2
C12 B21 B22 105.0(4)
C12 B21 B16 60.9(3)
B22 B21 B16 107.7(4)
C12 B21 B17 58.6(3)
B22 B21 B17 60.4(3)
B16 B21 B17 109.8(4)
C12 B21 B20 105.6(3)
B22 B21 B20 59.2(3)
B16 B21 B20 59.4(3)
B17 B21 B20 108.0(4)
C12 B21 H118 117.5
B22 B21 H118 128.4
B16 B21 H118 117.6
B17 B21 H118 119.7
B20 B21 H118 127.1
B20 B22 B21 61.0(3)
B20 B22 B19 60.7(3)
B21 B22 B19 108.9(4)
B20 B22 B17 109.3(4)
B21 B22 B17 60.2(3)
B19 B22 B17 107.8(3)
B20 B22 B18 109.4(4)
B21 B22 B18 108.2(4)
B19 B22 B18 60.2(3)
B17 B22 B18 59.4(3)
B20 B22 H117 121.8
B21 B22 H117 123.0
B19 B22 H117 120.6
B17 B22 H117 121.4
B18 B22 H117 119.6
C27 B23 B29 131.6(4)
C27 B23 B28 131.6(4)
B29 B23 B28 60.6(3)
C27 B23 C22 122.9(4)
B29 B23 C22 102.5(3)
B28 B23 C22 56.5(3)
C27 B23 B24 118.9(4)
B29 B23 B24 61.2(3)
B28 B23 B24 107.3(4)
C22 B23 B24 100.4(3)
C27 B23 C21 116.3(3)
B29 B23 C21 102.9(3)
B28 B23 C21 100.2(3)
C22 B23 C21 53.77(18)
B24 B23 C21 56.8(2)
C21 B24 B30 104.0(3)
C21 B24 B23 61.6(3)
B30 B24 B23 108.5(4)
C21 B24 B29 104.3(3)
B30 B24 B29 60.7(3)
B23 B24 B29 58.2(3)
C21 B24 B25 59.0(2)
B30 B24 B25 59.3(3)
B23 B24 B25 111.4(4)
B29 B24 B25 108.3(4)
C21 B24 H106 122.2
B30 B24 H106 122.9
B23 B24 H106 121.7
B29 B24 H106 126.5
B25 B24 H106 117.3
C21 B25 B30 103.4(3)
C21 B25 B31 103.9(3)
B30 B25 B31 58.6(3)
C21 B25 B26 60.6(2)
B30 B25 B26 108.0(4)
B31 B25 B26 59.9(3)
C21 B25 B24 57.6(2)
B30 B25 B24 59.9(3)
B31 B25 B24 106.4(4)
B26 B25 B24 109.3(4)
C21 B25 H105 125.3
B30 B25 H105 120.1
B31 B25 H105 126.0
B26 B25 H105 124.5
B24 B25 H105 117.5
C23 B26 C21 120.1(3)
C23 B26 C22 118.0(3)
C21 B26 C22 53.86(19)
C23 B26 B31 133.8(4)
C21 B26 B31 101.8(3)
C22 B26 B31 101.5(3)
C23 B26 B27 122.7(4)
C21 B26 B27 100.5(3)
C22 B26 B27 56.3(2)
B31 B26 B27 61.0(3)
C23 B26 B25 127.1(4)
C21 B26 B25 57.8(2)
C22 B26 B25 101.2(3)
B31 B26 B25 59.9(3)
B27 B26 B25 108.0(4)
C22 B27 B28 57.9(2)
C22 B27 B26 61.5(2)
B28 B27 B26 110.0(4)
C22 B27 B32 104.0(4)
B28 B27 B32 59.8(3)
B26 B27 B32 108.1(4)
C22 B27 B31 104.2(3)
B28 B27 B31 106.1(4)
B26 B27 B31 59.4(3)
B32 B27 B31 58.5(3)
C22 B27 H107 123.3
B28 B27 H107 122.0
B26 B27 H107 118.7
B32 B27 H107 124.4
B31 B27 H107 124.6
C22 B28 B23 62.1(3)
C22 B28 B29 105.7(3)
B23 B28 B29 59.1(3)
C22 B28 B27 58.6(2)
B23 B28 B27 112.0(4)
B29 B28 B27 109.6(4)
C22 B28 B32 105.3(3)
B23 B28 B32 109.7(4)
B29 B28 B32 60.7(3)
B27 B28 B32 60.8(3)
C22 B28 H100 123.4
B23 B28 H100 123.1
B29 B28 H100 125.2
B27 B28 H100 115.7
B32 B28 H100 119.6
B23 B29 B28 60.3(3)
B23 B29 B32 110.0(4)
B28 B29 B32 59.9(3)
B23 B29 B24 60.6(3)
B28 B29 B24 106.6(4)
B32 B29 B24 107.8(4)
B23 B29 B30 109.2(4)
B28 B29 B30 107.3(4)
B32 B29 B30 60.5(3)
B24 B29 B30 59.2(3)
B23 B29 H101 119.3
B28 B29 H101 120.8
B32 B29 H101 120.5
B24 B29 H101 124.0
B30 B29 H101 123.4
B31 B30 B25 61.2(3)
B31 B30 B24 109.3(4)
B25 B30 B24 60.9(3)
B31 B30 B29 107.8(4)
B25 B30 B29 109.1(4)
B24 B30 B29 60.1(3)
B31 B30 B32 59.5(3)
B25 B30 B32 108.5(4)
B24 B30 B32 107.5(4)
B29 B30 B32 59.3(3)
B31 B30 H104 121.3
B25 B30 H104 121.3
B24 B30 H104 121.8
B29 B30 H104 121.3
B32 B30 H104 121.6
B30 B31 B32 62.3(3)
B30 B31 B26 109.6(4)
B32 B31 B26 109.6(4)
B30 B31 B25 60.2(3)
B32 B31 B25 109.9(4)
B26 B31 B25 60.2(3)
B30 B31 B27 109.2(4)
B32 B31 B27 60.1(3)
B26 B31 B27 59.6(3)
B25 B31 B27 107.2(3)
B30 B31 H103 121.1
B32 B31 H103 120.3
B26 B31 H103 120.3
B25 B31 H103 121.9
B27 B31 H103 121.7
B31 B32 B28 108.0(4)
B31 B32 B29 107.6(4)
B28 B32 B29 59.4(3)
B31 B32 B27 61.4(3)
B28 B32 B27 59.4(3)
B29 B32 B27 107.6(4)
B31 B32 B30 58.3(3)
B28 B32 B30 106.7(4)
B29 B32 B30 60.2(3)
B27 B32 B30 107.0(4)
B31 B32 H102 120.4
B28 B32 H102 123.7
B29 B32 H102 122.5
B27 B32 H102 121.8
B30 B32 H102 122.0
C2 C1 B5 112.3(4)
C2 C1 B4 111.2(4)
B5 C1 B4 63.2(3)
C2 C1 B6 62.4(3)
B5 C1 B6 63.0(3)
B4 C1 B6 115.4(4)
C2 C1 S1 115.3(3)
B5 C1 S1 121.8(3)
B4 C1 S1 122.9(3)
B6 C1 S1 114.5(3)
C2 C1 B3 62.5(3)
B5 C1 B3 114.0(3)
B4 C1 B3 60.8(3)
B6 C1 B3 116.0(3)
S1 C1 B3 116.6(3)
C1 C2 B11 110.8(3)
C1 C2 B10 109.4(4)
B11 C2 B10 61.7(3)
C1 C2 B6 62.4(3)
B11 C2 B6 113.6(4)
B10 C2 B6 61.2(3)
C1 C2 S2 115.9(3)
B11 C2 S2 122.7(3)
B10 C2 S2 125.1(3)
B6 C2 S2 116.4(3)
C1 C2 B3 63.5(3)
B11 C2 B3 60.9(3)
B10 C2 B3 112.1(3)
B6 C2 B3 116.8(4)
S2 C2 B3 114.8(3)
C4 C3 B3 132.7(4)
C4 C3 H3 113.6
B3 C3 H3 113.6
C3 C4 C5 124.1(4)
C3 C4 H4 118.0
C5 C4 H4 118.0
O1 C5 O2 122.6(4)
O1 C5 C4 129.1(4)
O2 C5 C4 108.2(3)
O2 C6 H6A 109.5
O2 C6 H6B 109.5
H6A C6 H6B 109.5
O2 C6 H6C 109.5
H6A C6 H6C 109.5
H6B C6 H6C 109.5
C8 C7 B6 133.4(4)
C8 C7 H7 113.3
B6 C7 H7 113.3
C7 C8 C9 125.8(4)
C7 C8 H8 117.1
C9 C8 H8 117.1
O3 C9 O4 123.5(4)
O3 C9 C8 126.5(4)
O4 C9 C8 109.9(3)
O4 C10 H10A 109.5
O4 C10 H10B 109.5
H10A C10 H10B 109.5
O4 C10 H10C 109.5
H10A C10 H10C 109.5
H10B C10 H10C 109.5
C12 C11 B15 111.8(3)
C12 C11 B14 110.9(3)
B15 C11 B14 62.5(3)
C12 C11 B13 62.2(3)
B15 C11 B13 113.6(3)
B14 C11 B13 61.2(3)
C12 C11 B16 62.9(3)
B15 C11 B16 61.3(3)
B14 C11 B16 113.0(4)
B13 C11 B16 115.3(3)
C12 C11 S3 115.6(3)
B15 C11 S3 121.9(3)
B14 C11 S3 123.6(3)
B13 C11 S3 117.2(3)
B16 C11 S3 115.6(3)
C11 C12 B17 110.8(3)
C11 C12 B21 110.6(4)
B17 C12 B21 62.2(3)
C11 C12 B13 62.8(3)
B17 C12 B13 61.0(3)
B21 C12 B13 112.9(3)
C11 C12 B16 62.5(3)
B17 C12 B16 112.6(4)
B21 C12 B16 60.8(3)
B13 C12 B16 115.4(3)
C11 C12 S4 116.8(3)
B17 C12 S4 123.5(3)
B21 C12 S4 121.3(3)
B13 C12 S4 118.4(3)
B16 C12 S4 115.2(3)
C14 C13 B13 132.0(4)
C14 C13 H13 114.0
B13 C13 H13 114.0
C13 C14 C15 125.6(4)
C13 C14 H14 117.2
C15 C14 H14 117.2
O5 C15 O6 119.7(4)
O5 C15 C14 129.6(4)
O6 C15 C14 110.7(4)
O6 C16 H16A 109.5
O6 C16 H16B 109.5
H16A C16 H16B 109.5
O6 C16 H16C 109.5
H16A C16 H16C 109.5
H16B C16 H16C 109.5
C18 C17 B16 129.3(5)
C18 C17 H17 115.4
B16 C17 H17 115.4
C17 C18 C19 128.2(5)
C17 C18 H18 115.9
C19 C18 H18 115.9
O7 C19 O8 123.9(4)
O7 C19 C18 124.7(4)
O8 C19 C18 111.0(4)
O8 C20 H20A 109.5
O8 C20 H20B 109.5
H20A C20 H20B 109.5
O8 C20 H20C 109.5
H20A C20 H20C 109.5
H20B C20 H20C 109.5
C22 C21 B24 111.5(3)
C22 C21 B25 111.8(3)
B24 C21 B25 63.4(2)
C22 C21 B26 63.2(2)
B24 C21 B26 114.9(2)
B25 C21 B26 61.6(2)
C22 C21 B23 62.7(2)
B24 C21 B23 61.6(2)
B25 C21 B23 114.9(2)
B26 C21 B23 117.3(2)
C22 C21 S5 116.3(3)
B24 C21 S5 122.7(2)
B25 C21 S5 120.5(2)
B26 C21 S5 113.8(2)
B23 C21 S5 117.1(2)
C21 C22 B28 111.9(3)
C21 C22 B27 112.6(3)
B28 C22 B27 63.5(3)
C21 C22 B23 63.5(2)
B28 C22 B23 61.4(3)
B27 C22 B23 115.5(3)
C21 C22 B26 62.9(2)
B28 C22 B26 115.1(2)
B27 C22 B26 62.1(2)
B23 C22 B26 117.7(2)
C21 C22 S6 116.3(3)
B28 C22 S6 121.4(2)
B27 C22 S6 120.6(3)
B23 C22 S6 115.3(2)
B26 C22 S6 115.3(3)
C24 C23 B26 133.5(4)
C24 C23 H23 113.2
B26 C23 H23 113.2
C23 C24 C25 128.2(4)
C23 C24 H24 115.9
C25 C24 H24 115.9
O9 C25 O10 124.6(5)
O9 C25 C24 124.7(5)
O10 C25 C24 110.7(4)
O10 C26 H26A 109.5
O10 C26 H26B 109.5
H26A C26 H26B 109.5
O10 C26 H26C 109.5
H26A C26 H26C 109.5
H26B C26 H26C 109.5
C28 C27 B23 133.7(4)
C28 C27 H27 113.1
B23 C27 H27 113.1
C27 C28 C29 126.4(4)
C27 C28 H28 116.8
C29 C28 H28 116.8
O11 C29 O12 131.9(5)
O11 C29 C28 119.0(5)
O12 C29 C28 107.8(4)
O12 C30 H30A 109.5
O12 C30 H30B 109.5
H30A C30 H30B 109.5
O12 C30 H30C 109.5
H30A C30 H30C 109.5
H30B C30 H30C 109.5
C32 C31 C35 108.6(4)
C32 C31 Co1 70.4(3)
C35 C31 Co1 69.3(3)
C32 C31 H31 125.7
C35 C31 H31 125.7
Co1 C31 H31 125.7
C33 C32 C31 108.8(5)
C33 C32 Co1 68.7(3)
C31 C32 Co1 70.6(3)
C33 C32 H32 125.6
C31 C32 H32 125.6
Co1 C32 H32 125.6
C32 C33 C34 108.8(5)
C32 C33 Co1 72.0(3)
C34 C33 Co1 71.3(3)
C32 C33 H33 125.6
C34 C33 H33 125.6
Co1 C33 H33 125.6
C33 C34 C35 107.8(5)
C33 C34 Co1 68.4(3)
C35 C34 Co1 69.8(3)
C33 C34 H34 126.1
C35 C34 H34 126.1
Co1 C34 H34 126.1
C34 C35 C31 105.9(4)
C34 C35 Co1 70.0(3)
C31 C35 Co1 70.0(3)
C34 C35 H35 127.0
C31 C35 H35 127.0
Co1 C35 H35 127.0
C40 C36 C37 107.3(4)
C40 C36 Co2 68.0(3)
C37 C36 Co2 69.9(3)
C40 C36 H36 126.3
C37 C36 H36 126.3
Co2 C36 H36 126.3
C38 C37 C36 108.9(4)
C38 C37 Co2 71.9(3)
C36 C37 Co2 70.6(3)
C38 C37 H37 125.5
C36 C37 H37 125.5
Co2 C37 H37 125.5
C39 C38 C37 108.6(4)
C39 C38 Co2 69.4(3)
C37 C38 Co2 69.7(3)
C39 C38 H38 125.7
C37 C38 H38 125.7
Co2 C38 H38 125.7
C38 C39 C40 108.9(4)
C38 C39 Co2 72.5(3)
C40 C39 Co2 68.3(3)
C38 C39 H39 125.6
C40 C39 H39 125.6
Co2 C39 H39 125.6
C36 C40 C39 106.1(4)
C36 C40 Co2 72.1(3)
C39 C40 Co2 70.9(3)
C36 C40 H40 126.8
C39 C40 H40 126.8
Co2 C40 H40 126.8
C42 C41 C45 108.0(5)
C42 C41 Co3 71.1(3)
C45 C41 Co3 68.3(3)
C42 C41 H41 126.0
C45 C41 H41 126.0
Co3 C41 H41 126.0
C41 C42 C43 108.0(4)
C41 C42 Co3 69.4(3)
C43 C42 Co3 69.2(3)
C41 C42 H42 126.0
C43 C42 H42 126.0
Co3 C42 H42 126.0
C42 C43 C44 108.0(5)
C42 C43 Co3 71.3(3)
C44 C43 Co3 68.4(3)
C42 C43 H43 126.0
C44 C43 H43 126.0
Co3 C43 H43 126.0
C45 C44 C43 108.0(5)
C45 C44 Co3 69.8(3)
C43 C44 Co3 71.4(3)
C45 C44 H44 126.0
C43 C44 H44 126.0
Co3 C44 H44 126.0
C44 C45 C41 108.0(4)
C44 C45 Co3 69.6(3)
C41 C45 Co3 71.5(3)
C44 C45 H45 126.0
C41 C45 H45 126.0
Co3 C45 H45 126.0
C33 Co1 C35 68.0(2)
C33 Co1 C34 40.32(19)
C35 Co1 C34 40.17(18)
C33 Co1 C32 39.30(18)
C35 Co1 C32 67.34(19)
C34 Co1 C32 66.50(19)
C33 Co1 C31 66.41(19)
C35 Co1 C31 40.7(2)
C34 Co1 C31 66.8(2)
C32 Co1 C31 38.99(18)
C33 Co1 S1 125.62(15)
C35 Co1 S1 106.15(15)
C34 Co1 S1 99.25(15)
C32 Co1 S1 164.53(13)
C31 Co1 S1 142.60(15)
C33 Co1 S2 120.27(15)
C35 Co1 S2 143.43(16)
C34 Co1 S2 160.47(15)
C32 Co1 S2 96.41(14)
C31 Co1 S2 106.32(15)
S1 Co1 S2 96.48(5)
C40 Co2 C39 40.8(2)
C40 Co2 C37 66.93(18)
C39 Co2 C37 64.95(18)
C40 Co2 C36 39.91(18)
C39 Co2 C36 66.18(19)
C37 Co2 C36 39.51(18)
C40 Co2 C38 66.6(2)
C39 Co2 C38 38.14(19)
C37 Co2 C38 38.40(19)
C36 Co2 C38 65.38(18)
C40 Co2 S3 141.95(16)
C39 Co2 S3 105.62(16)
C37 Co2 S3 122.44(15)
C36 Co2 S3 161.64(13)
C38 Co2 S3 97.77(13)
C40 Co2 S4 104.64(16)
C39 Co2 S4 140.93(16)
C37 Co2 S4 127.13(15)
C36 Co2 S4 99.58(13)
C38 Co2 S4 164.53(14)
S3 Co2 S4 96.60(5)
C44 Co3 C45 40.63(19)
C44 Co3 C43 40.24(18)
C45 Co3 C43 67.6(2)
C44 Co3 C41 67.6(2)
C45 Co3 C41 40.15(19)
C43 Co3 C41 66.8(2)
C44 Co3 C42 67.13(19)
C45 Co3 C42 67.1(2)
C43 Co3 C42 39.57(17)
C41 Co3 C42 39.52(17)
C44 Co3 S6 96.84(15)
C45 Co3 S6 105.00(15)
C43 Co3 S6 123.95(14)
C41 Co3 S6 141.16(14)
C42 Co3 S6 162.96(14)
C44 Co3 S5 164.66(14)
C45 Co3 S5 139.09(16)
C43 Co3 S5 125.14(14)
C41 Co3 S5 104.24(15)
C42 Co3 S5 98.14(14)
S6 Co3 S5 97.29(5)
C5 O2 C6 114.6(3)
C9 O4 C10 116.1(3)
C15 O6 C16 116.8(3)
C19 O8 C20 119.0(3)
C25 O10 C26 115.4(4)
C29 O12 C30 110.2(4)
C1 S1 Co1 106.20(12)
C2 S2 Co1 106.00(14)
C11 S3 Co2 105.80(13)
C12 S4 Co2 104.89(14)
C21 S5 Co3 104.85(14)
C22 S6 Co3 104.92(15)

loop_
_geom_bond_atom_site_label_1
_geom_bond_atom_site_label_2
_geom_bond_distance
B3 C3 1.546(7)
B3 B7 1.755(7)
B3 B4 1.766(7)
B3 B11 1.782(8)
B3 C2 1.798(6)
B3 C1 1.814(7)
B4 C1 1.666(6)
B4 B5 1.743(8)
B4 B8 1.761(8)
B4 B7 1.797(8)
B4 H112 0.9600
B5 C1 1.660(7)
B5 B8 1.772(7)
B5 B6 1.794(7)
B5 B9 1.802(8)
B5 H114 0.9599
B6 C7 1.540(7)
B6 B9 1.748(7)
B6 C1 1.771(7)
B6 C2 1.771(7)
B6 B10 1.777(7)
B7 B12 1.771(9)
B7 B8 1.773(8)
B7 B11 1.790(9)
B7 H111 0.9600
B8 B12 1.785(8)
B8 B9 1.813(8)
B8 H113 0.9600
B9 B10 1.725(8)
B9 B12 1.782(7)
B9 H109 0.9601
B10 C2 1.720(7)
B10 B11 1.761(8)
B10 B12 1.762(8)
B10 H108 0.9601
B11 C2 1.717(6)
B11 B12 1.774(8)
B11 H115 0.9600
B12 H110 0.9599
B13 C13 1.541(6)
B13 B18 1.746(7)
B13 C12 1.753(7)
B13 B17 1.762(7)
B13 C11 1.763(6)
B13 B14 1.768(7)
B14 C11 1.708(6)
B14 B19 1.761(7)
B14 B18 1.765(7)
B14 B15 1.769(7)
B14 H120 0.9600
B15 C11 1.704(6)
B15 B16 1.769(7)
B15 B19 1.781(7)
B15 B20 1.792(7)
B15 H119 0.9600
B16 C17 1.589(7)
B16 B20 1.762(7)
B16 C11 1.765(7)
B16 B21 1.770(8)
B16 C12 1.772(7)
B17 C12 1.716(6)
B17 B18 1.766(7)
B17 B21 1.777(8)
B17 B22 1.781(7)
B17 H121 0.9600
B18 B19 1.779(8)
B18 B22 1.782(7)
B18 H116 0.9600
B19 B22 1.765(7)
B19 B20 1.778(7)
B19 H123 0.9599
B20 B22 1.751(8)
B20 B21 1.784(8)
B20 H122 0.9599
B21 C12 1.727(7)
B21 B22 1.763(7)
B21 H118 0.9599
B22 H117 0.9600
B23 C27 1.556(5)
B23 B29 1.732(8)
B23 B28 1.752(7)
B23 C22 1.765(6)
B23 B24 1.776(7)
B23 C21 1.777(5)
B24 C21 1.690(6)
B24 B30 1.771(8)
B24 B29 1.787(8)
B24 B25 1.789(7)
B24 H106 0.9600
B25 C21 1.715(5)
B25 B30 1.760(7)
B25 B31 1.778(7)
B25 B26 1.784(7)
B25 H105 0.9599
B26 C23 1.545(5)
B26 C21 1.766(5)
B26 C22 1.771(5)
B26 B31 1.777(7)
B26 B27 1.781(7)
B27 C22 1.677(5)
B27 B28 1.759(8)
B27 B32 1.783(8)
B27 B31 1.805(7)
B27 H107 0.9600
B28 C22 1.665(6)
B28 B29 1.758(8)
B28 B32 1.766(8)
B28 H100 0.9599
B29 B32 1.779(8)
B29 B30 1.797(7)
B29 H101 0.9599
B30 B31 1.732(8)
B30 B32 1.802(8)
B30 H104 0.9600
B31 B32 1.754(8)
B31 H103 0.9603
B32 H102 0.9601
C1 C2 1.641(6)
C1 S1 1.792(4)
C2 S2 1.774(4)
C3 C4 1.335(6)
C3 H3 0.9300
C4 C5 1.478(6)
C4 H4 0.9300
C5 O1 1.176(4)
C5 O2 1.343(4)
C6 O2 1.455(4)
C6 H6A 0.9600
C6 H6B 0.9600
C6 H6C 0.9600
C7 C8 1.322(6)
C7 H7 0.9300
C8 C9 1.488(6)
C8 H8 0.9300
C9 O3 1.191(4)
C9 O4 1.318(4)
C10 O4 1.456(5)
C10 H10A 0.9600
C10 H10B 0.9600
C10 H10C 0.9600
C11 C12 1.623(6)
C11 S3 1.777(4)
C12 S4 1.777(4)
C13 C14 1.339(6)
C13 H13 0.9300
C14 C15 1.453(6)
C14 H14 0.9300
C15 O5 1.153(5)
C15 O6 1.305(5)
C16 O6 1.447(4)
C16 H16A 0.9600
C16 H16B 0.9600
C16 H16C 0.9600
C17 C18 1.324(7)
C17 H17 0.9300
C18 C19 1.476(7)
C18 H18 0.9300
C19 O7 1.208(5)
C19 O8 1.257(5)
C20 O8 1.430(5)
C20 H20A 0.9600
C20 H20B 0.9600
C20 H20C 0.9600
C21 C22 1.602(6)
C21 S5 1.791(4)
C22 S6 1.798(5)
C23 C24 1.321(6)
C23 H23 0.9300
C24 C25 1.468(7)
C24 H24 0.9300
C25 O9 1.189(5)
C25 O10 1.304(5)
C26 O10 1.462(5)
C26 H26A 0.9600
C26 H26B 0.9600
C26 H26C 0.9600
C27 C28 1.312(6)
C27 H27 0.9300
C28 C29 1.524(6)
C28 H28 0.9300
C29 O11 1.178(6)
C29 O12 1.264(6)
C30 O12 1.485(5)
C30 H30A 0.9600
C30 H30B 0.9600
C30 H30C 0.9600
C31 C32 1.350(6)
C31 C35 1.405(7)
C31 Co1 2.023(4)
C31 H31 0.9800
C32 C33 1.346(6)
C32 Co1 2.021(5)
C32 H32 0.9800
C33 C34 1.377(7)
C33 Co1 1.978(5)
C33 H33 0.9800
C34 C35 1.384(7)
C34 Co1 2.017(4)
C34 H34 0.9800
C35 Co1 2.013(4)
C35 H35 0.9800
C36 C40 1.370(6)
C36 C37 1.370(6)
C36 Co2 2.032(5)
C36 H36 0.9800
C37 C38 1.340(7)
C37 Co2 2.023(5)
C37 H37 0.9800
C38 C39 1.329(7)
C38 Co2 2.051(4)
C38 H38 0.9800
C39 C40 1.393(7)
C39 Co2 2.013(4)
C39 H39 0.9800
C40 Co2 1.980(5)
C40 H40 0.9800
C41 C42 1.383(6)
C41 C45 1.383(7)
C41 Co3 2.035(5)
C41 H41 0.9800
C42 C43 1.383(6)
C42 Co3 2.056(4)
C42 H42 0.9800
C43 C44 1.383(6)
C43 Co3 2.030(5)
C43 H43 0.9800
C44 C45 1.383(7)
C44 Co3 1.990(5)
C44 H44 0.9800
C45 Co3 1.993(5)
C45 H45 0.9800
Co1 S1 2.1241(13)
Co1 S2 2.1422(13)
Co2 S3 2.1312(14)
Co2 S4 2.1443(13)
Co3 S6 2.1213(12)
Co3 S5 2.1300(13)
